data_7111642
loop_
_publ_author_name
'Banert, Klaus'
'Hagedorn, Manfred'
'Wutke, Jens'
'Ecorchard, Petra'
'Schaarschmidt, Dieter'
'Lang, Heinrich'

_publ_section_title
;
 Elusive ethynyl azides: trapping by 1,3-dipolar cycloaddition and
 decomposition to cyanocarbenes
;
_journal_issue 23
_journal_name_full 'Chemical Communications'
_journal_page_first 4058
_journal_paper_doi 10.1039/c0cc00079e
_journal_volume 46
_journal_year 2010
_chemical_formula_moiety 'C16 H6 Cl4'
_chemical_formula_sum 'C16 H6 Cl4'
_chemical_formula_weight 340.01
_chemical_name_systematic
;
?
;
_space_group_IT_number 14
_symmetry_cell_setting monoclinic
_symmetry_space_group_name_Hall '-P 2yn'
_symmetry_space_group_name_H-M 'P 1 21/n 1'
_atom_sites_solution_hydrogens geom
_atom_sites_solution_primary direct
_atom_sites_solution_secondary difmap
_audit_creation_method SHELXL-97
_cell_angle_alpha 90.00
_cell_angle_beta 103.347(3)
_cell_angle_gamma 90.00
_cell_formula_units_Z 4
_cell_length_a 8.0811(2)
_cell_length_b 13.0846(4)
_cell_length_c 13.8754(4)
_cell_measurement_reflns_used 16791
_cell_measurement_temperature 110
_cell_measurement_theta_max 29.1783
_cell_measurement_theta_min 3.0150
_cell_volume 1427.53(7)
_computing_cell_refinement
;
CrysAlisPro, Oxford Diffraction Ltd.,
Version 1.171.33.46 (release 27-08-2009 CrysAlis171 .NET)
(compiled Aug 27 2009,17:19:36)
;
_computing_data_collection
;
CrysAlisPro, Oxford Diffraction Ltd.,
Version 1.171.33.46 (release 27-08-2009 CrysAlis171 .NET)
(compiled Aug 27 2009,17:19:36)
;
_computing_data_reduction
;
CrysAlisPro, Oxford Diffraction Ltd.,
Version 1.171.33.46 (release 27-08-2009 CrysAlis171 .NET)
(compiled Aug 27 2009,17:19:36)
;
_computing_structure_refinement 'SHELXL-97 (Sheldrick, 1997)'
_computing_structure_solution 'SHELXS-97 (Sheldrick, 1990)'
_diffrn_ambient_temperature 110
_diffrn_measured_fraction_theta_full 0.997
_diffrn_measured_fraction_theta_max 0.997
_diffrn_measurement_device_type 'Oxford Gemini S'
_diffrn_measurement_method '\w scans'
_diffrn_radiation_monochromator graphite
_diffrn_radiation_source 'fine-focus sealed tube'
_diffrn_radiation_type MoK\a
_diffrn_radiation_wavelength 0.71073
_diffrn_reflns_av_R_equivalents 0.0218
_diffrn_reflns_av_sigmaI/netI 0.0107
_diffrn_reflns_limit_h_max 9
_diffrn_reflns_limit_h_min -9
_diffrn_reflns_limit_k_max 16
_diffrn_reflns_limit_k_min -16
_diffrn_reflns_limit_l_max 17
_diffrn_reflns_limit_l_min -17
_diffrn_reflns_number 22130
_diffrn_reflns_theta_full 26.00
_diffrn_reflns_theta_max 26.00
_diffrn_reflns_theta_min 3.02
_diffrn_standards_decay_% 0
_diffrn_standards_interval_count 50
_diffrn_standards_interval_time 10
_diffrn_standards_number 2
_exptl_absorpt_coefficient_mu 0.813
_exptl_absorpt_correction_T_max 1.00000
_exptl_absorpt_correction_T_min 0.88183
_exptl_absorpt_correction_type multi-scan
_exptl_absorpt_process_details
;
CrysAlisPro, Oxford Diffraction Ltd.,
Version 1.171.33.46 (release 27-08-2009 CrysAlis171 .NET)
(compiled Aug 27 2009,17:19:36)
Empirical absorption correction using spherical harmonics,
implemented in SCALE3 ABSPACK scaling algorithm.
;
_exptl_crystal_colour yellow
_exptl_crystal_density_diffrn 1.582
_exptl_crystal_density_method 'not measured'
_exptl_crystal_description block
_exptl_crystal_F_000 680
_exptl_crystal_size_max 0.35
_exptl_crystal_size_mid 0.35
_exptl_crystal_size_min 0.35
_refine_diff_density_max 0.271
_refine_diff_density_min -0.279
_refine_diff_density_rms 0.046
_refine_ls_extinction_method none
_refine_ls_goodness_of_fit_ref 1.060
_refine_ls_hydrogen_treatment constr
_refine_ls_matrix_type full
_refine_ls_number_parameters 181
_refine_ls_number_reflns 2785
_refine_ls_number_restraints 0
_refine_ls_restrained_S_all 1.060
_refine_ls_R_factor_all 0.0223
_refine_ls_R_factor_gt 0.0203
_refine_ls_shift/su_max 0.001
_refine_ls_shift/su_mean 0.000
_refine_ls_structure_factor_coef Fsqd
_refine_ls_weighting_details 'calc w=1/[\s^2^(Fo^2^)+(0.0346P)^2^+0.3731P] where P=(Fo^2^+2Fc^2^)/3'
_refine_ls_weighting_scheme calc
_refine_ls_wR_factor_gt 0.0572
_refine_ls_wR_factor_ref 0.0579
_reflns_number_gt 2579
_reflns_number_total 2785
_reflns_threshold_expression >2sigma(I)
_cod_data_source_file c0cc00079esup1.cif
_cod_data_source_block exp_084
_cod_original_sg_symbol_H-M 'P 21/n '
_cod_database_code 7111642

loop_
_symmetry_equiv_pos_as_xyz
'x, y, z'
'-x+1/2, y+1/2, -z+1/2'
'-x, -y, -z'
'x-1/2, -y-1/2, z-1/2'

loop_
_atom_site_label
_atom_site_type_symbol
_atom_site_fract_x
_atom_site_fract_y
_atom_site_fract_z
_atom_site_U_iso_or_equiv
_atom_site_adp_type
_atom_site_occupancy
_atom_site_symmetry_multiplicity
_atom_site_calc_flag
_atom_site_refinement_flags
C1 C 0.42044(14) 0.77677(9) 0.35471(8) 0.0158(2) Uani 1 1 d .
C2 C 0.51826(14) 0.86624(9) 0.36867(9) 0.0176(2) Uani 1 1 d .
C3 C 0.52041(15) 0.93316(9) 0.29199(9) 0.0202(3) Uani 1 1 d .
H3 H 0.5856 0.9924 0.3034 0.024 Uiso 1 1 calc R
C4 C 0.42421(16) 0.91116(10) 0.19760(9) 0.0218(3) Uani 1 1 d .
H4 H 0.4255 0.9558 0.1456 0.026 Uiso 1 1 calc R
C5 C 0.32630(15) 0.82312(10) 0.18032(9) 0.0200(3) Uani 1 1 d .
H5 H 0.2623 0.8084 0.1171 0.024 Uiso 1 1 calc R
C6 C 0.32500(14) 0.75762(9) 0.25826(9) 0.0165(2) Uani 1 1 d .
C7 C 0.41416(15) 0.70861(9) 0.43379(9) 0.0181(2) Uani 1 1 d .
C8 C 0.40293(15) 0.64882(9) 0.49811(9) 0.0192(3) Uani 1 1 d .
C9 C 0.38671(16) 0.58159(9) 0.57111(9) 0.0200(3) Uani 1 1 d .
C10 C 0.37053(15) 0.52307(9) 0.63502(9) 0.0194(3) Uani 1 1 d .
C11 C 0.35243(14) 0.45253(9) 0.71038(9) 0.0170(2) Uani 1 1 d .
C12 C 0.24492(15) 0.36718(9) 0.68965(9) 0.0191(2) Uani 1 1 d .
C13 C 0.22793(16) 0.29789(9) 0.76243(10) 0.0217(3) Uani 1 1 d .
H13 H 0.1568 0.2415 0.7467 0.026 Uiso 1 1 calc R
C14 C 0.31836(15) 0.31393(10) 0.85894(10) 0.0233(3) Uani 1 1 d .
H14 H 0.3083 0.2676 0.9081 0.028 Uiso 1 1 calc R
C15 C 0.42358(15) 0.39810(10) 0.88315(9) 0.0207(3) Uani 1 1 d .
H15 H 0.4825 0.4090 0.9483 0.025 Uiso 1 1 calc R
C16 C 0.44016(14) 0.46579(9) 0.80949(9) 0.0173(2) Uani 1 1 d .
Cl1 Cl 0.63753(4) 0.89415(3) 0.48601(2) 0.02721(9) Uani 1 1 d .
Cl2 Cl 0.20082(4) 0.64851(2) 0.23767(2) 0.02289(9) Uani 1 1 d .
Cl3 Cl 0.12638(4) 0.34867(3) 0.56998(2) 0.02937(10) Uani 1 1 d .
Cl4 Cl 0.57146(4) 0.57114(2) 0.84064(2) 0.02264(9) Uani 1 1 d .

loop_
_atom_site_aniso_label
_atom_site_aniso_U_11
_atom_site_aniso_U_22
_atom_site_aniso_U_33
_atom_site_aniso_U_23
_atom_site_aniso_U_13
_atom_site_aniso_U_12
C1 0.0155(5) 0.0163(6) 0.0163(6) 0.0019(4) 0.0054(4) 0.0043(4)
C2 0.0148(5) 0.0192(6) 0.0178(6) -0.0013(5) 0.0016(5) 0.0029(4)
C3 0.0194(6) 0.0156(6) 0.0270(7) 0.0015(5) 0.0080(5) 0.0002(5)
C4 0.0264(6) 0.0203(6) 0.0204(6) 0.0065(5) 0.0092(5) 0.0031(5)
C5 0.0213(6) 0.0235(6) 0.0148(6) 0.0010(5) 0.0033(5) 0.0043(5)
C6 0.0152(5) 0.0165(6) 0.0185(6) -0.0010(4) 0.0050(4) 0.0013(4)
C7 0.0186(6) 0.0188(6) 0.0170(6) -0.0008(5) 0.0038(5) 0.0027(5)
C8 0.0214(6) 0.0192(6) 0.0172(6) 0.0008(5) 0.0049(5) 0.0037(5)
C9 0.0224(6) 0.0203(6) 0.0178(6) -0.0002(5) 0.0055(5) 0.0038(5)
C10 0.0211(6) 0.0196(6) 0.0180(6) 0.0002(5) 0.0054(5) 0.0034(5)
C11 0.0178(6) 0.0169(6) 0.0180(6) 0.0026(5) 0.0077(5) 0.0043(4)
C12 0.0180(6) 0.0207(6) 0.0193(6) -0.0022(5) 0.0057(5) 0.0028(5)
C13 0.0203(6) 0.0170(6) 0.0292(7) 0.0009(5) 0.0087(5) -0.0006(5)
C14 0.0220(6) 0.0233(7) 0.0263(7) 0.0099(5) 0.0090(5) 0.0014(5)
C15 0.0193(6) 0.0249(6) 0.0178(6) 0.0048(5) 0.0042(5) 0.0019(5)
C16 0.0152(5) 0.0166(6) 0.0208(6) 0.0016(5) 0.0057(5) 0.0010(4)
Cl1 0.02775(18) 0.02606(18) 0.02228(17) -0.00364(12) -0.00560(12) -0.00032(12)
Cl2 0.02250(16) 0.02238(17) 0.02365(16) -0.00349(12) 0.00502(12) -0.00608(11)
Cl3 0.03223(19) 0.03421(19) 0.02009(17) -0.00650(13) 0.00281(13) -0.00443(13)
Cl4 0.02424(16) 0.02037(16) 0.02256(16) 0.00146(11) 0.00386(12) -0.00477(11)

loop_
_atom_type_symbol
_atom_type_description
_atom_type_scat_dispersion_real
_atom_type_scat_dispersion_imag
_atom_type_scat_source
C C 0.0033 0.0016 'International Tables Vol C Tables 4.2.6.8 and 6.1.1.4'
H H 0.0000 0.0000 'International Tables Vol C Tables 4.2.6.8 and 6.1.1.4'
Cl Cl 0.1484 0.1585 'International Tables Vol C Tables 4.2.6.8 and 6.1.1.4'

loop_
_geom_angle_atom_site_label_1
_geom_angle_atom_site_label_2
_geom_angle_atom_site_label_3
_geom_angle
C2 C1 C6 116.69(10)
C2 C1 C7 122.43(11)
C6 C1 C7 120.87(11)
C3 C2 C1 122.03(11)
C3 C2 Cl1 119.23(10)
C1 C2 Cl1 118.74(9)
C2 C3 C4 119.40(11)
C2 C3 H3 120.3
C4 C3 H3 120.3
C5 C4 C3 120.50(11)
C5 C4 H4 119.8
C3 C4 H4 119.8
C6 C5 C4 119.15(11)
C6 C5 H5 120.4
C4 C5 H5 120.4
C5 C6 C1 122.24(11)
C5 C6 Cl2 119.43(9)
C1 C6 Cl2 118.33(9)
C8 C7 C1 177.17(13)
C7 C8 C9 178.78(13)
C10 C9 C8 179.21(14)
C9 C10 C11 179.25(13)
C12 C11 C16 116.59(10)
C12 C11 C10 121.85(11)
C16 C11 C10 121.55(11)
C13 C12 C11 122.11(12)
C13 C12 Cl3 118.74(10)
C11 C12 Cl3 119.15(9)
C14 C13 C12 119.07(12)
C14 C13 H13 120.5
C12 C13 H13 120.5
C15 C14 C13 120.82(11)
C15 C14 H14 119.6
C13 C14 H14 119.6
C16 C15 C14 119.30(12)
C16 C15 H15 120.3
C14 C15 H15 120.3
C15 C16 C11 122.10(11)
C15 C16 Cl4 118.94(9)
C11 C16 Cl4 118.95(9)

loop_
_geom_bond_atom_site_label_1
_geom_bond_atom_site_label_2
_geom_bond_distance
C1 C2 1.4009(17)
C1 C6 1.4042(16)
C1 C7 1.4240(16)
C2 C3 1.3812(17)
C2 Cl1 1.7288(12)
C3 C4 1.3901(18)
C3 H3 0.9300
C4 C5 1.3867(18)
C4 H4 0.9300
C5 C6 1.3818(17)
C5 H5 0.9300
C6 Cl2 1.7304(12)
C7 C8 1.2059(18)
C8 C9 1.3705(18)
C9 C10 1.2014(18)
C10 C11 1.4274(16)
C11 C12 1.4033(17)
C11 C16 1.4050(17)
C12 C13 1.3873(17)
C12 Cl3 1.7318(13)
C13 C14 1.3855(19)
C13 H13 0.9300
C14 C15 1.3845(18)
C14 H14 0.9300
C15 C16 1.3821(17)
C15 H15 0.9300
C16 Cl4 1.7323(12)

loop_
_geom_torsion_atom_site_label_1
_geom_torsion_atom_site_label_2
_geom_torsion_atom_site_label_3
_geom_torsion_atom_site_label_4
_geom_torsion
C6 C1 C2 C3 0.52(17)
C7 C1 C2 C3 -178.42(11)
C6 C1 C2 Cl1 179.66(8)
C7 C1 C2 Cl1 0.73(15)
C1 C2 C3 C4 -0.64(18)
Cl1 C2 C3 C4 -179.78(9)
C2 C3 C4 C5 0.24(18)
C3 C4 C5 C6 0.24(18)
C4 C5 C6 C1 -0.36(18)
C4 C5 C6 Cl2 179.10(9)
C2 C1 C6 C5 -0.01(17)
C7 C1 C6 C5 178.94(11)
C2 C1 C6 Cl2 -179.48(8)
C7 C1 C6 Cl2 -0.53(15)
C2 C1 C7 C8 168(3)
C6 C1 C7 C8 -11(3)
C1 C7 C8 C9 -60(8)
C7 C8 C9 C10 0(16)
C8 C9 C10 C11 139(10)
C9 C10 C11 C12 -69(11)
C9 C10 C11 C16 112(11)
C16 C11 C12 C13 -1.27(17)
C10 C11 C12 C13 179.43(11)
C16 C11 C12 Cl3 177.51(9)
C10 C11 C12 Cl3 -1.79(15)
C11 C12 C13 C14 0.76(18)
Cl3 C12 C13 C14 -178.02(9)
C12 C13 C14 C15 0.43(18)
C13 C14 C15 C16 -1.04(18)
C14 C15 C16 C11 0.49(18)
C14 C15 C16 Cl4 179.74(9)
C12 C11 C16 C15 0.64(17)
C10 C11 C16 C15 179.94(11)
C12 C11 C16 Cl4 -178.62(8)
C10 C11 C16 Cl4 0.68(15)
